data_7125531
loop_
_publ_author_name
'Enders, D.'
'Berner, O. M.'
'Vignola, N.'
'Bats, J. W.'

_publ_section_title
;
 Diastereo- and enantioselective synthesis of alpha,beta-disubstituted
 gamma-nitro methyl sulfonates.
;
_journal_issue 23
_journal_name_full 'Chemical communications (Cambridge, England)'
_journal_page_first 2498
_journal_page_last 2499
_journal_paper_doi 10.1039/b108567k
_journal_year 2001
_chemical_formula_moiety 'C24 H35 N O10 S'
_chemical_formula_sum 'C24 H35 N O10 S'
_chemical_formula_weight 529.59
_space_group_IT_number 19
_space_group_name_Hall 'P 2ac 2ab'
_space_group_name_H-M_alt 'P 21 21 21'
_symmetry_cell_setting orthorhombic
_symmetry_space_group_name_H-M 'P 21 21 21'
_atom_sites_solution_hydrogens geom
_atom_sites_solution_primary direct
_atom_sites_solution_secondary difmap
_audit_creation_method SHELXL-97
_cell_angle_alpha 90.00
_cell_angle_beta 90.00
_cell_angle_gamma 90.00
_cell_formula_units_Z 4
_cell_length_a 9.7493(9)
_cell_length_b 15.7940(15)
_cell_length_c 17.251(2)
_cell_measurement_reflns_used 346
_cell_measurement_temperature 143(2)
_cell_measurement_theta_max 23
_cell_measurement_theta_min 3
_cell_volume 2656.3(5)
_computing_cell_refinement 'SMART (Siemens, 1995)'
_computing_data_collection 'SMART (Siemens, 1995)'
_computing_data_reduction 'SAINT (Siemens, 1995)'
_computing_publication_material 'CIF in SHELXL-97 (Sheldrick, 1997)'
_computing_structure_refinement 'SHELXL-97 (Sheldrick, 1997)'
_computing_structure_solution 'SHELXS-96 (Sheldrick, 1996)'
_diffrn_ambient_temperature 143(2)
_diffrn_measured_fraction_theta_full 0.950
_diffrn_measured_fraction_theta_max 0.950
_diffrn_measurement_device_type SIEMENS_SMART_CCD
_diffrn_measurement_method \w
_diffrn_radiation_monochromator graphite
_diffrn_radiation_source 'normal-focus sealed tube'
_diffrn_radiation_type MoK\a
_diffrn_radiation_wavelength 0.71073
_diffrn_reflns_av_R_equivalents 0.0398
_diffrn_reflns_av_sigmaI/netI 0.0369
_diffrn_reflns_limit_h_max 14
_diffrn_reflns_limit_h_min -14
_diffrn_reflns_limit_k_max 23
_diffrn_reflns_limit_k_min -23
_diffrn_reflns_limit_l_max 24
_diffrn_reflns_limit_l_min -24
_diffrn_reflns_number 56263
_diffrn_reflns_theta_full 32.55
_diffrn_reflns_theta_max 32.55
_diffrn_reflns_theta_min 1.75
_diffrn_standards_decay_% 0.0
_diffrn_standards_interval_time 600
_diffrn_standards_number 592
_exptl_absorpt_coefficient_mu 0.177
_exptl_absorpt_correction_T_max 1.000
_exptl_absorpt_correction_T_min 0.973
_exptl_absorpt_correction_type 'empirical by SADABS (Sheldrick, 2000)'
_exptl_crystal_colour colorless
_exptl_crystal_density_diffrn 1.324
_exptl_crystal_density_method 'not measured'
_exptl_crystal_description block
_exptl_crystal_F_000 1128
_exptl_crystal_size_max 0.60
_exptl_crystal_size_mid 0.40
_exptl_crystal_size_min 0.32
_refine_diff_density_max 0.543
_refine_diff_density_min -0.340
_refine_diff_density_rms 0.054
_refine_ls_abs_structure_details 'Flack H D (1983), Acta Cryst. A39, 876-881'
_refine_ls_abs_structure_Flack 0.04(5)
_refine_ls_extinction_method none
_refine_ls_goodness_of_fit_ref 1.220
_refine_ls_hydrogen_treatment riding
_refine_ls_matrix_type full
_refine_ls_number_parameters 332
_refine_ls_number_reflns 8871
_refine_ls_number_restraints 0
_refine_ls_restrained_S_all 1.220
_refine_ls_R_factor_all 0.0629
_refine_ls_R_factor_gt 0.0479
_refine_ls_shift/su_max 0.001
_refine_ls_shift/su_mean 0.000
_refine_ls_structure_factor_coef Fsqd
_refine_ls_weighting_details 'calc w=1/[\s^2^(Fo^2^)+(0.06P)^2^] where P=(Fo^2^+2Fc^2^)/3'
_refine_ls_weighting_scheme calc
_refine_ls_wR_factor_gt 0.1073
_refine_ls_wR_factor_ref 0.1125
_reflns_number_gt 7465
_reflns_number_total 8871
_reflns_threshold_expression I>2sigma(I)
_cod_data_source_file b108567k.txt
_cod_data_source_block compound_2c
_cod_original_cell_volume 2656.4(5)
_cod_original_sg_symbol_H-M 'P 212121'
_cod_database_code 7125531

loop_
_symmetry_equiv_pos_as_xyz
'x, y, z'
'-x+1/2, -y, z+1/2'
'-x, y+1/2, -z+1/2'
'x+1/2, -y+1/2, -z'

loop_
_atom_site_label
_atom_site_type_symbol
_atom_site_fract_x
_atom_site_fract_y
_atom_site_fract_z
_atom_site_U_iso_or_equiv
_atom_site_adp_type
_atom_site_occupancy
_atom_site_symmetry_multiplicity
_atom_site_calc_flag
_atom_site_refinement_flags
_atom_site_disorder_assembly
_atom_site_disorder_group
S S 0.69350(4) 0.07529(2) 0.95090(2) 0.01876(8) Uani 1 1 d . . .
O2 O 0.82361(11) 0.10476(7) 0.97832(7) 0.0264(2) Uani 1 1 d . . .
O1 O 0.62514(12) 0.12041(7) 0.89056(7) 0.0266(2) Uani 1 1 d . . .
O5 O 0.71056(11) -0.01757(6) 0.91724(7) 0.0225(2) Uani 1 1 d . . .
N N 0.49836(14) 0.25884(8) 0.95603(8) 0.0264(3) Uani 1 1 d . . .
O10 O 1.14131(12) -0.04462(9) 0.82569(7) 0.0312(3) Uani 1 1 d . . .
O6 O 0.99200(12) -0.16399(7) 0.91254(8) 0.0310(3) Uani 1 1 d . A .
O4 O 0.60171(13) 0.29254(8) 0.98253(9) 0.0393(3) Uani 1 1 d . . .
C5 C 0.31251(18) 0.07894(12) 1.12835(10) 0.0317(3) Uani 1 1 d . . .
H5A H 0.2671 0.0719 1.1786 0.048 Uiso 1 1 calc R . .
H5B H 0.3366 0.0232 1.1073 0.048 Uiso 1 1 calc R . .
H5C H 0.2504 0.1079 1.0924 0.048 Uiso 1 1 calc R . .
C2 C 0.52176(15) 0.14614(9) 1.06148(9) 0.0192(3) Uani 1 1 d . . .
H2A H 0.6027 0.1832 1.0723 0.023 Uiso 1 1 calc R . .
C1 C 0.57525(14) 0.05972(8) 1.02960(8) 0.0170(3) Uani 1 1 d . . .
H1A H 0.4942 0.0287 1.0082 0.020 Uiso 1 1 calc R . .
O8 O 0.66542(13) -0.18101(8) 0.89748(11) 0.0496(4) Uani 1 1 d . A .
O7 O 0.84156(14) -0.27142(10) 0.87820(11) 0.0525(4) Uani 1 1 d . A .
O3 O 0.44434(16) 0.27943(9) 0.89512(8) 0.0406(3) Uani 1 1 d . . .
C7 C 0.63894(15) 0.00343(9) 1.09113(9) 0.0190(3) Uani 1 1 d . . .
C3 C 0.42874(16) 0.19158(9) 1.00308(9) 0.0213(3) Uani 1 1 d . . .
H3A H 0.3898 0.1489 0.9673 0.026 Uiso 1 1 calc R . .
H3B H 0.3515 0.2177 1.0316 0.026 Uiso 1 1 calc R . .
C14 C 0.93167(16) -0.08637(10) 0.88558(10) 0.0236(3) Uani 1 1 d . . .
H14A H 0.8897 -0.0958 0.8334 0.028 Uiso 1 1 calc R A .
C11 C 0.8011(2) -0.02214(12) 1.19355(11) 0.0353(4) Uani 1 1 d . . .
H11A H 0.8774 -0.0042 1.2236 0.042 Uiso 1 1 calc R . .
C8 C 0.57891(16) -0.07463(10) 1.10663(9) 0.0238(3) Uani 1 1 d . . .
H8A H 0.5023 -0.0928 1.0770 0.029 Uiso 1 1 calc R . .
C12 C 0.75142(17) 0.02973(11) 1.13507(10) 0.0269(3) Uani 1 1 d . . .
H12A H 0.7936 0.0828 1.1250 0.032 Uiso 1 1 calc R . .
C20 C 1.03971(16) -0.01805(10) 0.87981(10) 0.0256(3) Uani 1 1 d . A .
H20A H 0.9962 0.0354 0.8609 0.031 Uiso 1 1 calc R . .
C21 C 1.12105(17) 0.00063(11) 0.95407(11) 0.0301(3) Uani 1 1 d . . .
H21A H 1.1104 -0.0446 0.9908 0.040 Uiso 0.644(4) 1 d P . .
H21B H 1.0891 0.0522 0.9777 0.040 Uiso 0.644(4) 1 d P . .
C9 C 0.6303(2) -0.12647(11) 1.16534(11) 0.0332(4) Uani 1 1 d . . .
H9A H 0.5890 -0.1799 1.1753 0.040 Uiso 1 1 calc R . .
C4 C 0.44320(17) 0.13180(10) 1.13878(9) 0.0252(3) Uani 1 1 d . . .
H4A H 0.5055 0.0995 1.1741 0.030 Uiso 1 1 calc R . .
C15 C 0.88576(17) -0.21829(10) 0.93755(11) 0.0290(4) Uani 1 1 d . . .
H15A H 0.9148 -0.2517 0.9839 0.035 Uiso 1 1 calc R A .
C18 C 0.6160(3) -0.32907(13) 0.88567(16) 0.0538(6) Uani 1 1 d . A .
H18A H 0.6255 -0.3351 0.9420 0.081 Uiso 1 1 calc R . .
H18B H 0.6459 -0.3814 0.8602 0.081 Uiso 1 1 calc R . .
H18C H 0.5198 -0.3180 0.8727 0.081 Uiso 1 1 calc R . .
C10 C 0.7406(2) -0.10020(12) 1.20875(11) 0.0376(4) Uani 1 1 d . . .
H10A H 0.7754 -0.1352 1.2490 0.045 Uiso 1 1 calc R . .
C17 C 0.7029(2) -0.25684(12) 0.85830(12) 0.0376(4) Uani 1 1 d . . .
C16 C 0.76124(17) -0.16284(10) 0.95626(11) 0.0295(4) Uani 1 1 d . A .
H16A H 0.7241 -0.1730 1.0095 0.035 Uiso 1 1 calc R . .
C13 C 0.81766(15) -0.07313(9) 0.94561(9) 0.0226(3) Uani 1 1 d . A .
H13A H 0.8564 -0.0512 0.9954 0.027 Uiso 1 1 calc R . .
C6 C 0.4107(3) 0.21615(13) 1.17843(12) 0.0443(5) Uani 1 1 d . . .
H6A H 0.3609 0.2055 1.2268 0.067 Uiso 1 1 calc R . .
H6B H 0.3540 0.2509 1.1440 0.067 Uiso 1 1 calc R . .
H6C H 0.4964 0.2461 1.1899 0.067 Uiso 1 1 calc R . .
C19 C 0.6908(5) -0.2430(3) 0.77205(17) 0.1004(13) Uani 1 1 d . A .
H19A H 0.7474 -0.1945 0.7568 0.151 Uiso 1 1 calc R . .
H19B H 0.5948 -0.2318 0.7587 0.151 Uiso 1 1 calc R . .
H19C H 0.7223 -0.2937 0.7446 0.151 Uiso 1 1 calc R . .
O9 O 1.2600(2) 0.00807(16) 0.93116(13) 0.0353(6) Uiso 0.644(4) 1 d P A 1
C22 C 1.2737(3) -0.0482(2) 0.86194(18) 0.0258(6) Uiso 0.644(4) 1 d P A 1
C23 C 1.3756(4) 0.0031(3) 0.8163(2) 0.0649(14) Uani 0.644(4) 1 d P A 1
H23A H 1.3972 -0.0263 0.7678 0.097 Uiso 0.644(4) 1 calc PR A 1
H23B H 1.4596 0.0103 0.8467 0.097 Uiso 0.644(4) 1 calc PR A 1
H23C H 1.3363 0.0588 0.8045 0.097 Uiso 0.644(4) 1 calc PR A 1
C24 C 1.3164(4) -0.1349(3) 0.8771(4) 0.087(2) Uani 0.644(4) 1 d P A 1
H24A H 1.2448 -0.1641 0.9067 0.130 Uiso 0.644(4) 1 calc PR A 1
H24B H 1.4018 -0.1346 0.9070 0.130 Uiso 0.644(4) 1 calc PR A 1
H24C H 1.3312 -0.1644 0.8279 0.130 Uiso 0.644(4) 1 calc PR A 1
O9' O 1.2503(3) -0.0355(3) 0.93952(19) 0.0268(9) Uiso 0.356(4) 1 d P A 2
C22' C 1.2709(5) -0.0212(4) 0.8545(3) 0.0220(11) Uiso 0.356(4) 1 d P A 2
C23' C 1.3053(10) 0.0602(6) 0.8215(5) 0.069(2) Uiso 0.356(4) 1 d P A 2
C24' C 1.3719(9) -0.0947(6) 0.8376(5) 0.066(2) Uiso 0.356(4) 1 d P A 2

loop_
_atom_site_aniso_label
_atom_site_aniso_U_11
_atom_site_aniso_U_22
_atom_site_aniso_U_33
_atom_site_aniso_U_23
_atom_site_aniso_U_13
_atom_site_aniso_U_12
S 0.01841(15) 0.01671(14) 0.02115(17) -0.00055(13) 0.00370(14) 0.00103(13)
O2 0.0201(5) 0.0242(5) 0.0349(6) -0.0030(5) 0.0047(5) -0.0049(4)
O1 0.0309(6) 0.0261(5) 0.0228(6) 0.0053(5) 0.0064(5) 0.0085(5)
O5 0.0208(5) 0.0198(5) 0.0270(6) -0.0062(4) -0.0019(4) 0.0049(4)
N 0.0273(6) 0.0205(6) 0.0313(7) 0.0038(6) 0.0081(6) 0.0059(5)
O10 0.0193(5) 0.0498(8) 0.0245(6) -0.0078(5) 0.0018(5) 0.0023(5)
O6 0.0222(5) 0.0228(6) 0.0480(8) -0.0035(5) 0.0009(5) 0.0061(4)
O4 0.0280(6) 0.0283(6) 0.0616(9) 0.0081(6) 0.0065(6) -0.0036(5)
C5 0.0274(8) 0.0404(9) 0.0273(8) 0.0076(7) 0.0085(7) 0.0032(8)
C2 0.0203(6) 0.0173(6) 0.0201(7) -0.0019(5) 0.0004(5) 0.0016(5)
C1 0.0147(6) 0.0173(6) 0.0191(7) 0.0008(5) 0.0010(5) -0.0004(5)
O8 0.0275(7) 0.0262(6) 0.0951(13) -0.0075(7) -0.0202(7) 0.0026(5)
O7 0.0322(7) 0.0461(8) 0.0791(11) -0.0363(8) -0.0065(7) 0.0041(6)
O3 0.0532(8) 0.0377(7) 0.0307(7) 0.0103(6) 0.0041(6) 0.0156(6)
C7 0.0205(7) 0.0181(6) 0.0185(7) -0.0003(5) 0.0006(6) 0.0005(5)
C3 0.0195(7) 0.0197(6) 0.0248(8) 0.0024(6) 0.0018(6) 0.0014(5)
C14 0.0204(7) 0.0239(7) 0.0264(8) -0.0051(6) 0.0003(6) 0.0038(6)
C11 0.0334(9) 0.0417(9) 0.0307(9) 0.0025(7) -0.0138(8) 0.0007(8)
C8 0.0266(7) 0.0206(6) 0.0240(7) 0.0018(6) -0.0009(6) -0.0024(6)
C12 0.0239(7) 0.0262(7) 0.0305(9) 0.0019(7) -0.0049(7) -0.0018(6)
C20 0.0203(7) 0.0272(7) 0.0292(9) -0.0029(7) 0.0028(6) 0.0024(6)
C21 0.0254(8) 0.0350(8) 0.0301(9) -0.0079(8) -0.0007(7) -0.0022(7)
C9 0.0425(10) 0.0276(8) 0.0295(9) 0.0085(7) -0.0006(8) -0.0016(7)
C4 0.0293(8) 0.0284(8) 0.0179(7) -0.0022(6) 0.0019(6) 0.0073(6)
C15 0.0285(8) 0.0206(7) 0.0378(10) -0.0019(7) -0.0018(7) 0.0053(6)
C18 0.0532(13) 0.0350(10) 0.0731(16) -0.0092(11) 0.0204(12) -0.0169(10)
C10 0.0453(11) 0.0378(9) 0.0297(10) 0.0120(8) -0.0073(8) 0.0055(8)
C17 0.0376(10) 0.0323(9) 0.0430(10) 0.0004(8) -0.0082(9) -0.0085(8)
C16 0.0270(8) 0.0216(7) 0.0398(10) 0.0001(7) 0.0073(7) 0.0029(6)
C13 0.0216(7) 0.0207(6) 0.0257(7) -0.0029(6) 0.0009(6) 0.0065(6)
C6 0.0634(14) 0.0374(10) 0.0322(10) -0.0123(8) 0.0103(9) 0.0131(10)
C19 0.151(3) 0.099(2) 0.0512(16) 0.0253(16) -0.026(2) -0.054(3)
C23 0.0328(18) 0.109(4) 0.053(2) 0.006(2) -0.0094(16) -0.033(2)
C24 0.0287(18) 0.056(2) 0.175(6) 0.016(3) -0.037(3) 0.0103(17)

loop_
_atom_type_symbol
_atom_type_description
_atom_type_scat_dispersion_real
_atom_type_scat_dispersion_imag
_atom_type_scat_source
C C 0.0033 0.0016 'International Tables Vol C Tables 4.2.6.8 and 6.1.1.4'
H H 0.0000 0.0000 'International Tables Vol C Tables 4.2.6.8 and 6.1.1.4'
N N 0.0061 0.0033 'International Tables Vol C Tables 4.2.6.8 and 6.1.1.4'
O O 0.0106 0.0060 'International Tables Vol C Tables 4.2.6.8 and 6.1.1.4'
S S 0.1246 0.1234 'International Tables Vol C Tables 4.2.6.8 and 6.1.1.4'

loop_
_geom_angle_atom_site_label_1
_geom_angle_atom_site_label_2
_geom_angle_atom_site_label_3
_geom_angle
O1 S O2 119.51(7)
O1 S O5 104.11(7)
O2 S O5 109.19(6)
O1 S C1 108.65(7)
O2 S C1 111.29(7)
O5 S C1 102.54(6)
C13 O5 S 120.78(10)
O3 N O4 124.03(15)
O3 N C3 117.38(14)
O4 N C3 118.49(14)
C22' O10 C20 108.4(2)
C22' O10 C22 18.0(2)
C20 O10 C22 110.58(15)
C15 O6 C14 108.47(12)
C3 C2 C4 109.90(12)
C3 C2 C1 112.04(12)
C4 C2 C1 109.83(12)
C7 C1 C2 113.74(12)
C7 C1 S 110.24(10)
C2 C1 S 111.13(9)
C16 O8 C17 110.07(13)
C15 O7 C17 112.11(15)
C8 C7 C12 119.33(14)
C8 C7 C1 118.80(13)
C12 C7 C1 121.79(13)
N C3 C2 114.80(12)
O6 C14 C20 110.19(13)
O6 C14 C13 101.21(12)
C20 C14 C13 116.89(13)
C12 C11 C10 120.81(17)
C7 C8 C9 120.59(15)
C11 C12 C7 119.57(16)
O10 C20 C14 108.51(13)
O10 C20 C21 104.14(13)
C14 C20 C21 116.26(14)
O9' C21 O9 29.11(14)
O9' C21 C20 103.66(18)
O9 C21 C20 106.10(16)
C10 C9 C8 119.94(17)
C6 C4 C5 110.75(15)
C6 C4 C2 111.00(14)
C5 C4 C2 112.83(13)
O7 C15 O6 111.61(16)
O7 C15 C16 104.73(14)
O6 C15 C16 107.37(12)
C9 C10 C11 119.76(17)
O7 C17 O8 105.50(15)
O7 C17 C18 109.90(18)
O8 C17 C18 110.25(18)
O7 C17 C19 109.8(3)
O8 C17 C19 109.1(2)
C18 C17 C19 112.2(2)
O8 C16 C13 109.91(14)
O8 C16 C15 104.93(14)
C13 C16 C15 102.66(13)
O5 C13 C16 110.00(12)
O5 C13 C14 112.13(13)
C16 C13 C14 102.43(12)
C21 O9 C22 105.0(2)
O10 C22 C24 111.9(3)
O10 C22 O9 104.1(2)
C24 C22 O9 116.2(4)
O10 C22 C23 110.1(3)
C24 C22 C23 114.4(4)
O9 C22 C23 99.0(3)
C21 O9' C22' 103.5(3)
O10 C22' C23' 107.7(5)
O10 C22' O9' 100.7(4)
C23' C22' O9' 123.4(5)
O10 C22' C24' 107.9(5)
C23' C22' C24' 116.4(6)
O9' C22' C24' 99.0(5)

loop_
_geom_bond_atom_site_label_1
_geom_bond_atom_site_label_2
_geom_bond_distance
S O1 1.4267(12)
S O2 1.4316(12)
S O5 1.5861(11)
S C1 1.7980(14)
O5 C13 1.4491(17)
N O3 1.2195(19)
N O4 1.2278(19)
N C3 1.4993(19)
O10 C22' 1.407(5)
O10 C20 1.4244(19)
O10 C22 1.436(3)
O6 C15 1.412(2)
O6 C14 1.4371(19)
C5 C4 1.534(2)
C2 C3 1.534(2)
C2 C4 1.555(2)
C2 C1 1.5613(19)
C1 C7 1.517(2)
O8 C16 1.408(2)
O8 C17 1.423(2)
O7 C15 1.392(2)
O7 C17 1.414(2)
C7 C8 1.391(2)
C7 C12 1.396(2)
C14 C20 1.511(2)
C14 C13 1.534(2)
C11 C12 1.387(2)
C11 C10 1.392(3)
C8 C9 1.395(2)
C20 C21 1.535(2)
C21 O9' 1.406(4)
C21 O9 1.416(3)
C9 C10 1.375(3)
C4 C6 1.531(2)
C15 C16 1.531(2)
C18 C17 1.497(3)
C17 C19 1.509(3)
C16 C13 1.531(2)
O9 C22 1.495(4)
C22 C24 1.455(5)
C22 C23 1.505(5)
O9' C22' 1.498(6)
C22' C23' 1.446(10)
C22' C24' 1.549(10)

loop_
_geom_torsion_atom_site_label_1
_geom_torsion_atom_site_label_2
_geom_torsion_atom_site_label_3
_geom_torsion_atom_site_label_4
_geom_torsion
O1 S O5 C13 155.93(11)
O2 S O5 C13 27.23(13)
C1 S O5 C13 -90.89(12)
C3 C2 C1 C7 -166.34(12)
C4 C2 C1 C7 -43.90(16)
C3 C2 C1 S 68.55(14)
C4 C2 C1 S -169.01(10)
O1 S C1 C7 173.64(10)
O2 S C1 C7 -52.78(12)
O5 S C1 C7 63.84(11)
O1 S C1 C2 -59.31(11)
O2 S C1 C2 74.27(11)
O5 S C1 C2 -169.11(10)
C2 C1 C7 C8 117.70(15)
S C1 C7 C8 -116.71(13)
C2 C1 C7 C12 -58.98(19)
S C1 C7 C12 66.61(17)
O3 N C3 C2 159.13(13)
O4 N C3 C2 -24.30(19)
C4 C2 C3 N 139.38(13)
C1 C2 C3 N -98.22(15)
C15 O6 C14 C20 163.97(14)
C15 O6 C14 C13 39.62(15)
C12 C7 C8 C9 -0.1(2)
C1 C7 C8 C9 -176.86(15)
C10 C11 C12 C7 0.3(3)
C8 C7 C12 C11 -0.2(2)
C1 C7 C12 C11 176.42(15)
C22' O10 C20 C14 -140.1(3)
C22 O10 C20 C14 -121.09(19)
C22' O10 C20 C21 -15.6(3)
C22 O10 C20 C21 3.3(2)
O6 C14 C20 O10 60.86(17)
C13 C14 C20 O10 175.62(13)
O6 C14 C20 C21 -56.04(18)
C13 C14 C20 C21 58.71(18)
O10 C20 C21 O9' -13.2(2)
C14 C20 C21 O9' 106.1(2)
O10 C20 C21 O9 16.89(19)
C14 C20 C21 O9 136.19(17)
C7 C8 C9 C10 0.4(3)
C3 C2 C4 C6 -65.93(18)
C1 C2 C4 C6 170.38(14)
C3 C2 C4 C5 59.06(17)
C1 C2 C4 C5 -64.64(16)
C17 O7 C15 O6 -116.90(17)
C17 O7 C15 C16 -1.0(2)
C14 O6 C15 O7 92.13(16)
C14 O6 C15 C16 -22.10(18)
C8 C9 C10 C11 -0.4(3)
C12 C11 C10 C9 0.0(3)
C15 O7 C17 O8 10.5(2)
C15 O7 C17 C18 -108.4(2)
C15 O7 C17 C19 127.9(2)
C16 O8 C17 O7 -16.5(2)
C16 O8 C17 C18 102.1(2)
C16 O8 C17 C19 -134.3(2)
C17 O8 C16 C13 125.50(16)
C17 O8 C16 C15 15.76(19)
O7 C15 C16 O8 -8.90(19)
O6 C15 C16 O8 109.87(15)
O7 C15 C16 C13 -123.81(16)
O6 C15 C16 C13 -5.04(18)
S O5 C13 C16 137.92(12)
S O5 C13 C14 -108.80(13)
O8 C16 C13 O5 36.05(18)
C15 C16 C13 O5 147.29(13)
O8 C16 C13 C14 -83.34(15)
C15 C16 C13 C14 27.90(16)
O6 C14 C13 O5 -158.87(12)
C20 C14 C13 O5 81.46(17)
O6 C14 C13 C16 -40.98(15)
C20 C14 C13 C16 -160.66(14)
O9' C21 O9 C22 59.6(4)
C20 C21 O9 C22 -29.6(3)
C22' O10 C22 C24 -168.5(11)
C20 O10 C22 C24 105.1(4)
C22' O10 C22 O9 65.2(9)
C20 O10 C22 O9 -21.1(3)
C22' O10 C22 C23 -40.1(9)
C20 O10 C22 C23 -126.5(3)
C21 O9 C22 O10 31.5(3)
C21 O9 C22 C24 -92.0(3)
C21 O9 C22 C23 145.0(3)
O9 C21 O9' C22' -63.7(4)
C20 C21 O9' C22' 35.0(4)
C20 O10 C22' C23' -93.9(5)
C22 O10 C22' C23' 166.1(12)
C20 O10 C22' O9' 36.5(4)
C22 O10 C22' O9' -63.6(8)
C20 O10 C22' C24' 139.7(4)
C22 O10 C22' C24' 39.7(8)
C21 O9' C22' O10 -44.7(4)
C21 O9' C22' C23' 74.9(6)
C21 O9' C22' C24' -155.0(4)
